data_4063274
loop_
_publ_author_name
'Mira Diekmann'
'Geert Bockstiegel'
'Arne L\"utzen'
'Marion Friedemann'
'Wolfgang Saak'
'Detlev Haase'
'R\"udiger Beckhaus'

_publ_section_title
;
 Chiral Bis(\h5:\h1-pentafulvene)titanium Complexes
;
_journal_issue 2
_journal_name_full Organometallics
_journal_page_first 339
_journal_page_last 348
_journal_paper_doi 10.1021/om050815m
_journal_volume 25
_journal_year 2006
_chemical_formula_sum 'C43 H45 Cl2 Ti'
_chemical_formula_weight 680.59
_chemical_name_systematic
; 
 ? 
;
_space_group_IT_number 2
_symmetry_cell_setting triclinic
_symmetry_space_group_name_Hall '-P 1'
_symmetry_space_group_name_H-M 'P -1'
_atom_sites_solution_hydrogens geom
_atom_sites_solution_primary direct
_atom_sites_solution_secondary difmap
_audit_creation_method SHELXL-97
_cell_angle_alpha 71.487(5)
_cell_angle_beta 81.618(6)
_cell_angle_gamma 63.231(5)
_cell_formula_units_Z 2
_cell_length_a 10.8634(5)
_cell_length_b 11.7578(5)
_cell_length_c 16.4825(9)
_cell_measurement_temperature 193(2)
_cell_volume 1782.40(15)
_computing_cell_refinement 'IPDS (Stoe, 1999)'
_computing_data_collection 'IPDS (Stoe, 1999)'
_computing_data_reduction 'XRED (Stoe, 1997)'
_computing_molecular_graphics 'Ortep-3 for Windows (Farrugia, 1997)'
_computing_publication_material 'SHELX-97 (Sheldrick, 1997)'
_computing_structure_refinement 'SHELXL-97 (Sheldrick, 1997)'
_computing_structure_solution 'SHELXS-97 (Sheldrick, 1990)'
_diffrn_ambient_temperature 193(2)
_diffrn_measured_fraction_theta_full 0.932
_diffrn_measured_fraction_theta_max 0.932
_diffrn_measurement_device_type 'Stoe IPDS'
_diffrn_radiation_monochromator graphite
_diffrn_radiation_source 'fine-focus sealed tube'
_diffrn_radiation_type MoK\a
_diffrn_radiation_wavelength 0.71073
_diffrn_reflns_av_R_equivalents 0.0423
_diffrn_reflns_av_sigmaI/netI 0.0409
_diffrn_reflns_limit_h_max 13
_diffrn_reflns_limit_h_min -13
_diffrn_reflns_limit_k_max 13
_diffrn_reflns_limit_k_min -13
_diffrn_reflns_limit_l_max 20
_diffrn_reflns_limit_l_min -20
_diffrn_reflns_number 21874
_diffrn_reflns_theta_full 25.91
_diffrn_reflns_theta_max 25.91
_diffrn_reflns_theta_min 2.20
_exptl_absorpt_coefficient_mu 0.419
_exptl_absorpt_correction_T_max 0.9171
_exptl_absorpt_correction_T_min 0.6554
_exptl_absorpt_correction_type none
_exptl_crystal_colour red
_exptl_crystal_density_diffrn 1.268
_exptl_crystal_density_method 'not measured'
_exptl_crystal_description needle
_exptl_crystal_F_000 718
_exptl_crystal_size_max 1.00
_exptl_crystal_size_mid 0.37
_exptl_crystal_size_min 0.21
_refine_diff_density_max 0.256
_refine_diff_density_min -0.204
_refine_diff_density_rms 0.039
_refine_ls_extinction_method none
_refine_ls_goodness_of_fit_ref 0.943
_refine_ls_hydrogen_treatment constr
_refine_ls_matrix_type full
_refine_ls_number_parameters 415
_refine_ls_number_reflns 6474
_refine_ls_number_restraints 0
_refine_ls_restrained_S_all 0.943
_refine_ls_R_factor_all 0.0427
_refine_ls_R_factor_gt 0.0285
_refine_ls_shift/su_max 0.001
_refine_ls_shift/su_mean 0.000
_refine_ls_structure_factor_coef Fsqd
_refine_ls_weighting_details 'calc w=1/[\s^2^(Fo^2^)+(0.0447P)^2^+0.0000P] where P=(Fo^2^+2Fc^2^)/3'
_refine_ls_weighting_scheme calc
_refine_ls_wR_factor_gt 0.0691
_refine_ls_wR_factor_ref 0.0728
_reflns_number_gt 4953
_reflns_number_total 6474
_reflns_threshold_expression >2sigma(I)
_cod_original_sg_symbol_H-M P-1
_cod_database_code 4063274

loop_
_symmetry_equiv_pos_as_xyz
'x, y, z'
'-x, -y, -z'

loop_
_atom_site_label
_atom_site_type_symbol
_atom_site_fract_x
_atom_site_fract_y
_atom_site_fract_z
_atom_site_U_iso_or_equiv
_atom_site_adp_type
_atom_site_occupancy
_atom_site_symmetry_multiplicity
_atom_site_calc_flag
_atom_site_refinement_flags
Ti1 Ti 0.69932(3) 0.39371(3) 0.863274(17) 0.02163(8) Uani 1 1 d .
Cl1 Cl 0.70308(4) 0.49404(4) 0.96502(3) 0.03606(11) Uani 1 1 d .
Cl2 Cl 0.90602(4) 0.38979(4) 0.79651(3) 0.03085(10) Uani 1 1 d .
C1 C 0.58482(14) 0.62336(15) 0.77393(10) 0.0237(3) Uani 1 1 d .
C2 C 0.62395(15) 0.53853(15) 0.72109(10) 0.0256(3) Uani 1 1 d .
H2 H 0.6871 0.5370 0.6746 0.031 Uiso 1 1 calc R
C3 C 0.55473(16) 0.45708(17) 0.74819(11) 0.0295(4) Uani 1 1 d .
H3 H 0.5631 0.3907 0.7239 0.035 Uiso 1 1 calc R
C4 C 0.47021(15) 0.49173(17) 0.81832(12) 0.0320(4) Uani 1 1 d .
H4 H 0.4113 0.4527 0.8496 0.038 Uiso 1 1 calc R
C5 C 0.48848(14) 0.59332(16) 0.83360(11) 0.0282(4) Uani 1 1 d .
H5 H 0.4435 0.6355 0.8771 0.034 Uiso 1 1 calc R
C6 C 0.64168(14) 0.72003(15) 0.77151(10) 0.0238(3) Uani 1 1 d .
H6 H 0.7223 0.6698 0.8112 0.029 Uiso 1 1 calc R
C7 C 0.54086(15) 0.83586(15) 0.80495(10) 0.0242(3) Uani 1 1 d .
C8 C 0.40596(17) 0.91318(19) 0.77623(12) 0.0397(4) Uani 1 1 d .
H8 H 0.3711 0.8895 0.7377 0.048 Uiso 1 1 calc R
C9 C 0.32185(18) 1.02428(19) 0.80304(13) 0.0445(5) Uani 1 1 d .
H9 H 0.2298 1.0754 0.7826 0.053 Uiso 1 1 calc R
C10 C 0.36800(17) 1.06288(17) 0.85854(11) 0.0340(4) Uani 1 1 d .
C11 C 0.50121(17) 0.98429(17) 0.88838(11) 0.0318(4) Uani 1 1 d .
H11 H 0.5355 1.0076 0.9274 0.038 Uiso 1 1 calc R
C12 C 0.58575(16) 0.87215(17) 0.86252(10) 0.0277(3) Uani 1 1 d .
H12 H 0.6765 0.8192 0.8849 0.033 Uiso 1 1 calc R
C13 C 0.2783(2) 1.1864(2) 0.88560(14) 0.0500(5) Uani 1 1 d .
H13A H 0.3095 1.1775 0.9411 0.060 Uiso 1 1 calc R
H13B H 0.1824 1.1985 0.8905 0.060 Uiso 1 1 calc R
H13C H 0.2845 1.2636 0.8429 0.060 Uiso 1 1 calc R
C14 C 0.69607(15) 0.77295(15) 0.68447(10) 0.0256(3) Uani 1 1 d .
C15 C 0.62243(17) 0.82213(18) 0.60953(11) 0.0348(4) Uani 1 1 d .
H15 H 0.5372 0.8171 0.6110 0.042 Uiso 1 1 calc R
C16 C 0.67137(19) 0.87851(19) 0.53249(11) 0.0407(4) Uani 1 1 d .
H16 H 0.6194 0.9109 0.4818 0.049 Uiso 1 1 calc R
C17 C 0.79385(19) 0.88845(19) 0.52798(12) 0.0412(5) Uani 1 1 d .
C18 C 0.86759(19) 0.8384(2) 0.60235(13) 0.0445(5) Uani 1 1 d .
H18 H 0.9528 0.8434 0.6007 0.053 Uiso 1 1 calc R
C19 C 0.82031(17) 0.78103(19) 0.67945(11) 0.0357(4) Uani 1 1 d .
H19 H 0.8738 0.7467 0.7297 0.043 Uiso 1 1 calc R
C20 C 0.8446(2) 0.9533(2) 0.44430(14) 0.0616(7) Uani 1 1 d .
H20A H 0.9445 0.9221 0.4471 0.074 Uiso 1 1 calc R
H20B H 0.7990 1.0500 0.4337 0.074 Uiso 1 1 calc R
H20C H 0.8233 0.9300 0.3977 0.074 Uiso 1 1 calc R
C21 C 0.80375(15) 0.16246(15) 0.86715(10) 0.0246(3) Uani 1 1 d .
C22 C 0.86007(17) 0.16987(16) 0.93669(10) 0.0300(4) Uani 1 1 d .
H22 H 0.9543 0.1482 0.9429 0.036 Uiso 1 1 calc R
C23 C 0.75472(18) 0.21408(17) 0.99447(11) 0.0354(4) Uani 1 1 d .
H23 H 0.7651 0.2255 1.0472 0.043 Uiso 1 1 calc R
C24 C 0.63108(18) 0.23869(17) 0.96093(11) 0.0350(4) Uani 1 1 d .
H24 H 0.5422 0.2728 0.9859 0.042 Uiso 1 1 calc R
C25 C 0.66169(16) 0.20372(16) 0.88306(11) 0.0292(4) Uani 1 1 d .
H25 H 0.5973 0.2076 0.8478 0.035 Uiso 1 1 calc R
C26 C 0.88777(15) 0.10647(15) 0.79600(10) 0.0244(3) Uani 1 1 d .
H26 H 0.9650 0.1338 0.7826 0.029 Uiso 1 1 calc R
C27 C 0.95217(14) -0.04505(15) 0.82429(10) 0.0242(3) Uani 1 1 d .
C28 C 0.90835(16) -0.11873(16) 0.89542(10) 0.0306(4) Uani 1 1 d .
H28 H 0.8420 -0.0749 0.9328 0.037 Uiso 1 1 calc R
C29 C 0.95947(16) -0.25500(17) 0.91300(11) 0.0335(4) Uani 1 1 d .
H29 H 0.9283 -0.3031 0.9627 0.040 Uiso 1 1 calc R
C30 C 1.05521(15) -0.32313(16) 0.85979(11) 0.0299(4) Uani 1 1 d .
C31 C 1.10428(16) -0.25016(17) 0.79130(11) 0.0339(4) Uani 1 1 d .
H31 H 1.1742 -0.2946 0.7557 0.041 Uiso 1 1 calc R
C32 C 1.05368(16) -0.11413(17) 0.77371(11) 0.0312(4) Uani 1 1 d .
H32 H 1.0891 -0.0668 0.7260 0.037 Uiso 1 1 calc R
C33 C 1.10002(19) -0.46871(18) 0.87475(13) 0.0419(4) Uani 1 1 d .
H33A H 1.0187 -0.4858 0.8787 0.050 Uiso 1 1 calc R
H33B H 1.1523 -0.5186 0.9282 0.050 Uiso 1 1 calc R
H33C H 1.1584 -0.4969 0.8271 0.050 Uiso 1 1 calc R
C34 C 0.80610(15) 0.15995(15) 0.71397(10) 0.0255(3) Uani 1 1 d .
C35 C 0.71241(17) 0.11446(17) 0.70546(11) 0.0340(4) Uani 1 1 d .
H35 H 0.7003 0.0469 0.7512 0.041 Uiso 1 1 calc R
C36 C 0.63631(19) 0.1657(2) 0.63154(13) 0.0429(5) Uani 1 1 d .
H36 H 0.5725 0.1330 0.6275 0.051 Uiso 1 1 calc R
C37 C 0.65144(19) 0.2641(2) 0.56321(12) 0.0424(5) Uani 1 1 d .
C38 C 0.74613(19) 0.30830(19) 0.57160(11) 0.0400(4) Uani 1 1 d .
H38 H 0.7593 0.3749 0.5254 0.048 Uiso 1 1 calc R
C39 C 0.82222(16) 0.25778(17) 0.64577(10) 0.0308(4) Uani 1 1 d .
H39 H 0.8860 0.2905 0.6499 0.037 Uiso 1 1 calc R
C40 C 0.5700(3) 0.3189(3) 0.48193(15) 0.0644(7) Uani 1 1 d .
H40A H 0.6249 0.2712 0.4405 0.077 Uiso 1 1 calc R
H40B H 0.5475 0.4136 0.4579 0.077 Uiso 1 1 calc R
H40C H 0.4846 0.3074 0.4946 0.077 Uiso 1 1 calc R
C41 C 0.9782(3) 0.4897(3) 0.46292(18) 0.0736(8) Uani 1 1 d .
H41A H 1.0505 0.4840 0.4182 0.088 Uiso 1 1 calc R
H41B H 0.9728 0.4033 0.4821 0.088 Uiso 1 1 calc R
C42 C 0.8437(3) 0.5948(3) 0.4239(2) 0.0891(9) Uani 1 1 d .
H42A H 0.8514 0.6801 0.4012 0.107 Uiso 1 1 calc R
H42B H 0.7728 0.6049 0.4695 0.107 Uiso 1 1 calc R
C43 C 0.7945(4) 0.5707(4) 0.3532(2) 0.1107(13) Uani 1 1 d .
H43A H 0.7063 0.6455 0.3314 0.166 Uiso 1 1 calc R
H43B H 0.7822 0.4886 0.3752 0.166 Uiso 1 1 calc R
H43C H 0.8627 0.5623 0.3068 0.166 Uiso 1 1 calc R

loop_
_atom_site_aniso_label
_atom_site_aniso_U_11
_atom_site_aniso_U_22
_atom_site_aniso_U_33
_atom_site_aniso_U_23
_atom_site_aniso_U_13
_atom_site_aniso_U_12
Ti1 0.02482(14) 0.01788(15) 0.02194(14) -0.00546(10) -0.00096(10) -0.00888(11)
Cl1 0.0523(2) 0.0276(2) 0.0279(2) -0.00941(16) -0.00873(17) -0.01333(18)
Cl2 0.02563(18) 0.0277(2) 0.0385(2) -0.00625(17) -0.00019(15) -0.01297(15)
C1 0.0236(7) 0.0186(8) 0.0248(8) -0.0042(6) -0.0055(6) -0.0054(6)
C2 0.0292(7) 0.0211(8) 0.0230(8) -0.0047(6) -0.0067(6) -0.0071(6)
C3 0.0313(8) 0.0223(9) 0.0359(9) -0.0086(7) -0.0104(7) -0.0092(6)
C4 0.0237(7) 0.0257(9) 0.0456(10) -0.0070(7) -0.0032(7) -0.0109(6)
C5 0.0219(7) 0.0227(9) 0.0351(9) -0.0092(7) -0.0010(6) -0.0046(6)
C6 0.0252(7) 0.0199(8) 0.0252(8) -0.0060(6) -0.0038(6) -0.0079(6)
C7 0.0285(7) 0.0187(8) 0.0249(8) -0.0049(6) 0.0000(6) -0.0105(6)
C8 0.0355(9) 0.0358(11) 0.0468(11) -0.0204(8) -0.0115(8) -0.0055(8)
C9 0.0324(9) 0.0344(11) 0.0547(12) -0.0166(9) -0.0094(8) 0.0010(8)
C10 0.0417(9) 0.0220(9) 0.0333(9) -0.0080(7) 0.0077(7) -0.0117(7)
C11 0.0411(9) 0.0297(9) 0.0306(9) -0.0116(7) 0.0046(7) -0.0199(7)
C12 0.0288(8) 0.0267(9) 0.0291(8) -0.0072(7) 0.0005(6) -0.0139(6)
C13 0.0572(12) 0.0309(11) 0.0479(12) -0.0165(9) 0.0078(9) -0.0059(9)
C14 0.0272(7) 0.0185(8) 0.0277(8) -0.0069(6) -0.0006(6) -0.0066(6)
C15 0.0331(8) 0.0362(10) 0.0309(9) -0.0045(7) -0.0038(7) -0.0138(7)
C16 0.0425(10) 0.0377(11) 0.0291(9) -0.0036(8) -0.0023(7) -0.0096(8)
C17 0.0439(10) 0.0308(10) 0.0370(10) -0.0069(8) 0.0113(8) -0.0112(8)
C18 0.0369(9) 0.0527(13) 0.0451(11) -0.0113(9) 0.0084(8) -0.0246(9)
C19 0.0333(8) 0.0402(11) 0.0342(9) -0.0097(8) -0.0012(7) -0.0165(7)
C20 0.0636(13) 0.0551(14) 0.0462(12) -0.0033(10) 0.0179(10) -0.0213(11)
C21 0.0321(8) 0.0133(7) 0.0254(8) -0.0021(6) -0.0016(6) -0.0091(6)
C22 0.0388(9) 0.0195(8) 0.0261(8) -0.0022(6) -0.0050(7) -0.0093(7)
C23 0.0547(10) 0.0225(9) 0.0220(8) -0.0018(7) 0.0008(7) -0.0139(8)
C24 0.0452(10) 0.0241(9) 0.0340(9) -0.0081(7) 0.0143(7) -0.0178(7)
C25 0.0345(8) 0.0194(8) 0.0350(9) -0.0062(7) 0.0042(7) -0.0147(7)
C26 0.0265(7) 0.0199(8) 0.0267(8) -0.0063(6) 0.0012(6) -0.0104(6)
C27 0.0243(7) 0.0193(8) 0.0273(8) -0.0057(6) -0.0038(6) -0.0074(6)
C28 0.0321(8) 0.0230(9) 0.0301(8) -0.0049(7) 0.0017(6) -0.0086(7)
C29 0.0341(8) 0.0239(9) 0.0353(9) -0.0008(7) -0.0022(7) -0.0108(7)
C30 0.0288(8) 0.0201(9) 0.0397(9) -0.0066(7) -0.0147(7) -0.0065(6)
C31 0.0299(8) 0.0283(9) 0.0387(10) -0.0155(8) -0.0020(7) -0.0039(7)
C32 0.0307(8) 0.0262(9) 0.0317(9) -0.0066(7) 0.0027(6) -0.0099(7)
C33 0.0435(10) 0.0236(9) 0.0560(12) -0.0100(8) -0.0173(8) -0.0083(8)
C34 0.0296(8) 0.0178(8) 0.0261(8) -0.0082(6) 0.0009(6) -0.0066(6)
C35 0.0419(9) 0.0249(9) 0.0365(9) -0.0071(7) -0.0051(7) -0.0153(7)
C36 0.0480(10) 0.0365(11) 0.0514(12) -0.0167(9) -0.0123(9) -0.0180(8)
C37 0.0488(10) 0.0363(11) 0.0364(10) -0.0130(8) -0.0124(8) -0.0080(8)
C38 0.0495(10) 0.0346(10) 0.0259(9) -0.0018(7) -0.0025(7) -0.0135(8)
C39 0.0342(8) 0.0282(9) 0.0284(9) -0.0074(7) 0.0019(7) -0.0131(7)
C40 0.0756(15) 0.0640(16) 0.0488(13) -0.0129(11) -0.0287(11) -0.0197(12)
C41 0.0776(17) 0.0687(17) 0.087(2) -0.0358(15) 0.0320(15) -0.0421(14)
C42 0.091(2) 0.079(2) 0.100(2) -0.0263(18) 0.0194(18) -0.0448(17)
C43 0.135(3) 0.157(4) 0.0635(19) -0.024(2) 0.0256(19) -0.096(3)

loop_
_atom_type_symbol
_atom_type_description
_atom_type_scat_dispersion_real
_atom_type_scat_dispersion_imag
_atom_type_scat_source
C C 0.0033 0.0016 'International Tables Vol C Tables 4.2.6.8 and 6.1.1.4'
H H 0.0000 0.0000 'International Tables Vol C Tables 4.2.6.8 and 6.1.1.4'
Cl Cl 0.1484 0.1585 'International Tables Vol C Tables 4.2.6.8 and 6.1.1.4'
Ti Ti 0.2776 0.4457 'International Tables Vol C Tables 4.2.6.8 and 6.1.1.4'

loop_
_geom_angle_atom_site_label_1
_geom_angle_atom_site_label_2
_geom_angle_atom_site_label_3
_geom_angle
_geom_angle_site_symmetry_3
C24 Ti1 Cl2 135.77(5) .
C24 Ti1 C4 82.40(6) .
Cl2 Ti1 C4 134.57(5) .
C24 Ti1 Cl1 94.67(5) .
Cl2 Ti1 Cl1 95.323(19) .
C4 Ti1 Cl1 106.49(5) .
C24 Ti1 C3 99.32(7) .
Cl2 Ti1 C3 103.55(4) .
C4 Ti1 C3 35.04(6) .
Cl1 Ti1 C3 134.78(4) .
C24 Ti1 C25 35.13(6) .
Cl2 Ti1 C25 116.61(4) .
C4 Ti1 C25 78.92(6) .
Cl1 Ti1 C25 129.43(4) .
C3 Ti1 C25 76.87(6) .
C24 Ti1 C5 103.12(6) .
Cl2 Ti1 C5 121.10(4) .
C4 Ti1 C5 34.23(6) .
Cl1 Ti1 C5 77.87(4) .
C3 Ti1 C5 57.14(6) .
C25 Ti1 C5 111.57(6) .
C24 Ti1 C21 57.54(5) .
Cl2 Ti1 C21 83.72(4) .
C4 Ti1 C21 109.13(6) .
Cl1 Ti1 C21 130.05(4) .
C3 Ti1 C21 93.03(6) .
C25 Ti1 C21 34.21(5) .
C5 Ti1 C21 143.35(6) .
C24 Ti1 C23 34.19(7) .
Cl2 Ti1 C23 108.17(5) .
C4 Ti1 C23 115.28(6) .
Cl1 Ti1 C23 76.91(5) .
C3 Ti1 C23 131.99(6) .
C25 Ti1 C23 57.01(6) .
C5 Ti1 C23 126.00(6) .
C21 Ti1 C23 56.66(6) .
C24 Ti1 C2 133.36(6) .
Cl2 Ti1 C2 77.69(4) .
C4 Ti1 C2 56.96(6) .
Cl1 Ti1 C2 116.63(4) .
C3 Ti1 C2 34.13(6) .
C25 Ti1 C2 108.21(6) .
C5 Ti1 C2 56.14(5) .
C21 Ti1 C2 111.91(5) .
C23 Ti1 C2 165.22(6) .
C24 Ti1 C22 56.56(6) .
Cl2 Ti1 C22 79.54(4) .
C4 Ti1 C22 134.51(6) .
Cl1 Ti1 C22 96.42(4) .
C3 Ti1 C22 127.02(6) .
C25 Ti1 C22 56.49(6) .
C5 Ti1 C22 158.76(6) .
C21 Ti1 C22 34.08(5) .
C23 Ti1 C22 33.49(6) .
C2 Ti1 C22 141.15(5) .
C24 Ti1 C1 136.48(6) .
Cl2 Ti1 C1 87.45(4) .
C4 Ti1 C1 57.01(6) .
Cl1 Ti1 C1 83.75(4) .
C3 Ti1 C1 56.99(6) .
C25 Ti1 C1 132.35(6) .
C5 Ti1 C1 33.92(5) .
C21 Ti1 C1 145.64(5) .
C23 Ti1 C1 156.01(6) .
C2 Ti1 C1 33.77(5) .
C22 Ti1 C1 166.95(5) .
C2 C1 C5 106.48(14) .
C2 C1 C6 126.91(13) .
C5 C1 C6 126.48(14) .
C2 C1 Ti1 71.85(8) .
C5 C1 Ti1 71.11(9) .
C6 C1 Ti1 118.90(9) .
C3 C2 C1 109.10(14) .
C3 C2 Ti1 70.52(9) .
C1 C2 Ti1 74.38(9) .
C2 C3 C4 107.47(15) .
C2 C3 Ti1 75.35(9) .
C4 C3 Ti1 72.03(9) .
C5 C4 C3 107.97(15) .
C5 C4 Ti1 75.08(9) .
C3 C4 Ti1 72.93(9) .
C4 C5 C1 108.97(15) .
C4 C5 Ti1 70.68(9) .
C1 C5 Ti1 74.97(8) .
C1 C6 C14 114.40(13) .
C1 C6 C7 113.25(12) .
C14 C6 C7 109.44(13) .
C12 C7 C8 117.54(15) .
C12 C7 C6 119.45(13) .
C8 C7 C6 122.89(15) .
C9 C8 C7 120.74(17) .
C10 C9 C8 121.72(16) .
C11 C10 C9 117.41(15) .
C11 C10 C13 120.70(17) .
C9 C10 C13 121.89(17) .
C10 C11 C12 121.26(16) .
C7 C12 C11 121.28(15) .
C19 C14 C15 117.70(15) .
C19 C14 C6 119.30(14) .
C15 C14 C6 122.86(14) .
C14 C15 C16 120.89(16) .
C17 C16 C15 121.25(17) .
C18 C17 C16 117.81(16) .
C18 C17 C20 121.22(19) .
C16 C17 C20 120.96(19) .
C17 C18 C19 121.44(17) .
C18 C19 C14 120.89(17) .
C25 C21 C22 106.89(14) .
C25 C21 C26 128.32(15) .
C22 C21 C26 124.51(14) .
C25 C21 Ti1 71.01(9) .
C22 C21 Ti1 73.58(9) .
C26 C21 Ti1 125.42(10) .
C23 C22 C21 108.99(15) .
C23 C22 Ti1 72.76(9) .
C21 C22 Ti1 72.34(9) .
C22 C23 C24 107.88(16) .
C22 C23 Ti1 73.75(9) .
C24 C23 Ti1 69.90(9) .
C23 C24 C25 108.03(14) .
C23 C24 Ti1 75.90(10) .
C25 C24 Ti1 73.38(9) .
C21 C25 C24 108.16(15) .
C21 C25 Ti1 74.79(9) .
C24 C25 Ti1 71.49(10) .
C21 C26 C34 113.16(12) .
C21 C26 C27 111.22(12) .
C34 C26 C27 110.21(13) .
C28 C27 C32 117.32(15) .
C28 C27 C26 123.40(13) .
C32 C27 C26 119.13(14) .
C29 C28 C27 121.13(15) .
C28 C29 C30 121.50(16) .
C31 C30 C29 117.15(16) .
C31 C30 C33 121.73(16) .
C29 C30 C33 121.09(16) .
C32 C31 C30 121.34(15) .
C31 C32 C27 121.36(15) .
C35 C34 C39 118.02(15) .
C35 C34 C26 121.48(14) .
C39 C34 C26 120.48(15) .
C36 C35 C34 121.13(17) .
C35 C36 C37 121.15(18) .
C38 C37 C36 117.55(17) .
C38 C37 C40 121.17(19) .
C36 C37 C40 121.3(2) .
C37 C38 C39 121.57(17) .
C38 C39 C34 120.57(17) .
C42 C41 C41 115.3(3) 2_766
C41 C42 C43 115.7(3) .

loop_
_geom_bond_atom_site_label_1
_geom_bond_atom_site_label_2
_geom_bond_distance
_geom_bond_site_symmetry_2
Ti1 C24 2.3386(17) .
Ti1 Cl2 2.3397(5) .
Ti1 C4 2.3416(15) .
Ti1 Cl1 2.3506(5) .
Ti1 C3 2.3532(16) .
Ti1 C25 2.3632(17) .
Ti1 C5 2.3977(15) .
Ti1 C21 2.4117(16) .
Ti1 C23 2.4152(16) .
Ti1 C2 2.4149(15) .
Ti1 C22 2.4279(16) .
Ti1 C1 2.4475(15) .
C1 C2 1.413(2) .
C1 C5 1.414(2) .
C1 C6 1.507(2) .
C2 C3 1.401(2) .
C3 C4 1.413(2) .
C4 C5 1.396(3) .
C6 C14 1.520(2) .
C6 C7 1.522(2) .
C7 C12 1.378(2) .
C7 C8 1.388(2) .
C8 C9 1.382(3) .
C9 C10 1.377(3) .
C10 C11 1.380(2) .
C10 C13 1.506(2) .
C11 C12 1.384(2) .
C14 C19 1.384(2) .
C14 C15 1.385(2) .
C15 C16 1.386(2) .
C16 C17 1.377(3) .
C17 C18 1.376(3) .
C17 C20 1.509(3) .
C18 C19 1.383(3) .
C21 C25 1.405(2) .
C21 C22 1.418(2) .
C21 C26 1.510(2) .
C22 C23 1.396(2) .
C23 C24 1.399(3) .
C24 C25 1.419(3) .
C26 C34 1.522(2) .
C26 C27 1.525(2) .
C27 C28 1.384(2) .
C27 C32 1.388(2) .
C28 C29 1.382(2) .
C29 C30 1.386(2) .
C30 C31 1.384(3) .
C30 C33 1.498(2) .
C31 C32 1.380(2) .
C34 C35 1.386(2) .
C34 C39 1.386(2) .
C35 C36 1.382(3) .
C36 C37 1.387(3) .
C37 C38 1.384(3) .
C37 C40 1.509(3) .
C38 C39 1.386(2) .
C41 C42 1.490(4) .
C41 C41 1.495(6) 2_766
C42 C43 1.500(5) .

loop_
_geom_torsion_atom_site_label_1
_geom_torsion_atom_site_label_2
_geom_torsion_atom_site_label_3
_geom_torsion_atom_site_label_4
_geom_torsion
_geom_torsion_site_symmetry_1
C24 Ti1 C1 C2 -102.64(11) .
Cl2 Ti1 C1 C2 71.51(8) .
C4 Ti1 C1 C2 -78.54(10) .
Cl1 Ti1 C1 C2 167.15(9) .
C3 Ti1 C1 C2 -36.47(9) .
C25 Ti1 C1 C2 -52.96(11) .
C5 Ti1 C1 C2 -115.32(14) .
C21 Ti1 C1 C2 -3.47(14) .
C23 Ti1 C1 C2 -156.62(14) .
C22 Ti1 C1 C2 75.7(3) .
C24 Ti1 C1 C5 12.68(14) .
Cl2 Ti1 C1 C5 -173.17(10) .
C4 Ti1 C1 C5 36.78(10) .
Cl1 Ti1 C1 C5 -77.53(9) .
C3 Ti1 C1 C5 78.86(10) .
C25 Ti1 C1 C5 62.36(12) .
C21 Ti1 C1 C5 111.85(12) .
C23 Ti1 C1 C5 -41.30(19) .
C2 Ti1 C1 C5 115.32(14) .
C22 Ti1 C1 C5 -169.0(2) .
C24 Ti1 C1 C6 134.61(11) .
Cl2 Ti1 C1 C6 -51.24(10) .
C4 Ti1 C1 C6 158.71(13) .
Cl1 Ti1 C1 C6 44.40(10) .
C3 Ti1 C1 C6 -159.22(13) .
C25 Ti1 C1 C6 -175.72(10) .
C5 Ti1 C1 C6 121.93(16) .
C21 Ti1 C1 C6 -126.22(12) .
C23 Ti1 C1 C6 80.62(18) .
C2 Ti1 C1 C6 -122.75(15) .
C22 Ti1 C1 C6 -47.1(3) .
C5 C1 C2 C3 -0.71(16) .
C6 C1 C2 C3 175.34(14) .
Ti1 C1 C2 C3 62.40(10) .
C5 C1 C2 Ti1 -63.11(10) .
C6 C1 C2 Ti1 112.94(14) .
C24 Ti1 C2 C3 -4.88(13) .
Cl2 Ti1 C2 C3 138.52(9) .
C4 Ti1 C2 C3 -38.64(10) .
Cl1 Ti1 C2 C3 -131.66(9) .
C25 Ti1 C2 C3 24.26(10) .
C5 Ti1 C2 C3 -79.94(10) .
C21 Ti1 C2 C3 60.55(10) .
C23 Ti1 C2 C3 23.4(3) .
C22 Ti1 C2 C3 83.06(12) .
C1 Ti1 C2 C3 -117.34(13) .
C24 Ti1 C2 C1 112.47(10) .
Cl2 Ti1 C2 C1 -104.14(9) .
C4 Ti1 C2 C1 78.70(10) .
Cl1 Ti1 C2 C1 -14.32(10) .
C3 Ti1 C2 C1 117.34(13) .
C25 Ti1 C2 C1 141.61(9) .
C5 Ti1 C2 C1 37.40(9) .
C21 Ti1 C2 C1 177.89(8) .
C23 Ti1 C2 C1 140.8(2) .
C22 Ti1 C2 C1 -159.60(9) .
C1 C2 C3 C4 0.52(17) .
Ti1 C2 C3 C4 65.38(11) .
C1 C2 C3 Ti1 -64.87(10) .
C24 Ti1 C3 C2 176.41(9) .
Cl2 Ti1 C3 C2 -41.73(9) .
C4 Ti1 C3 C2 114.27(14) .
Cl1 Ti1 C3 C2 70.20(11) .
C25 Ti1 C3 C2 -156.37(10) .
C5 Ti1 C3 C2 76.75(10) .
C21 Ti1 C3 C2 -126.00(9) .
C23 Ti1 C3 C2 -172.15(9) .
C22 Ti1 C3 C2 -128.75(9) .
C1 Ti1 C3 C2 36.07(9) .
C24 Ti1 C3 C4 62.14(11) .
Cl2 Ti1 C3 C4 -156.00(9) .
Cl1 Ti1 C3 C4 -44.07(12) .
C25 Ti1 C3 C4 89.36(10) .
C5 Ti1 C3 C4 -37.52(10) .
C21 Ti1 C3 C4 119.73(10) .
C23 Ti1 C3 C4 73.58(12) .
C2 Ti1 C3 C4 -114.27(14) .
C22 Ti1 C3 C4 116.99(10) .
C1 Ti1 C3 C4 -78.19(10) .
C2 C3 C4 C5 -0.12(18) .
Ti1 C3 C4 C5 67.50(11) .
C2 C3 C4 Ti1 -67.61(11) .
C24 Ti1 C4 C5 127.09(11) .
Cl2 Ti1 C4 C5 -80.86(11) .
Cl1 Ti1 C4 C5 34.44(10) .
C3 Ti1 C4 C5 -114.57(15) .
C25 Ti1 C4 C5 162.54(11) .
C21 Ti1 C4 C5 178.82(9) .
C23 Ti1 C4 C5 117.47(10) .
C2 Ti1 C4 C5 -76.97(11) .
C22 Ti1 C4 C5 151.48(10) .
C1 Ti1 C4 C5 -36.43(9) .
C24 Ti1 C4 C3 -118.34(11) .
Cl2 Ti1 C4 C3 33.71(13) .
Cl1 Ti1 C4 C3 149.01(9) .
C25 Ti1 C4 C3 -82.89(10) .
C5 Ti1 C4 C3 114.57(15) .
C21 Ti1 C4 C3 -66.61(11) .
C23 Ti1 C4 C3 -127.96(10) .
C2 Ti1 C4 C3 37.60(10) .
C22 Ti1 C4 C3 -93.95(12) .
C1 Ti1 C4 C3 78.14(11) .
C3 C4 C5 C1 -0.33(18) .
Ti1 C4 C5 C1 65.73(11) .
C3 C4 C5 Ti1 -66.06(11) .
C2 C1 C5 C4 0.63(17) .
C6 C1 C5 C4 -175.44(14) .
Ti1 C1 C5 C4 -62.97(11) .
C2 C1 C5 Ti1 63.60(10) .
C6 C1 C5 Ti1 -112.47(14) .
C24 Ti1 C5 C4 -54.28(11) .
Cl2 Ti1 C5 C4 124.77(9) .
Cl1 Ti1 C5 C4 -146.31(10) .
C3 Ti1 C5 C4 38.43(10) .
C25 Ti1 C5 C4 -18.46(12) .
C21 Ti1 C5 C4 -1.87(15) .
C23 Ti1 C5 C4 -82.58(12) .
C2 Ti1 C5 C4 79.56(11) .
C22 Ti1 C5 C4 -70.0(2) .
C1 Ti1 C5 C4 116.79(15) .
C24 Ti1 C5 C1 -171.07(10) .
Cl2 Ti1 C5 C1 7.98(11) .
C4 Ti1 C5 C1 -116.79(15) .
Cl1 Ti1 C5 C1 96.89(9) .
C3 Ti1 C5 C1 -78.36(10) .
C25 Ti1 C5 C1 -135.25(10) .
C21 Ti1 C5 C1 -118.67(11) .
C23 Ti1 C5 C1 160.63(10) .
C2 Ti1 C5 C1 -37.23(9) .
C22 Ti1 C5 C1 173.17(14) .
C2 C1 C6 C14 27.7(2) .
C5 C1 C6 C14 -157.03(14) .
Ti1 C1 C6 C14 115.93(12) .
C2 C1 C6 C7 154.02(14) .
C5 C1 C6 C7 -30.7(2) .
Ti1 C1 C6 C7 -117.72(12) .
C1 C6 C7 C12 133.00(15) .
C14 C6 C7 C12 -98.06(16) .
C1 C6 C7 C8 -51.0(2) .
C14 C6 C7 C8 77.92(19) .
C12 C7 C8 C9 1.7(3) .
C6 C7 C8 C9 -174.38(17) .
C7 C8 C9 C10 0.3(3) .
C8 C9 C10 C11 -1.6(3) .
C8 C9 C10 C13 177.92(19) .
C9 C10 C11 C12 0.9(3) .
C13 C10 C11 C12 -178.55(17) .
C8 C7 C12 C11 -2.3(2) .
C6 C7 C12 C11 173.90(14) .
C10 C11 C12 C7 1.0(2) .
C1 C6 C14 C19 -136.13(16) .
C7 C6 C14 C19 95.57(17) .
C1 C6 C14 C15 48.2(2) .
C7 C6 C14 C15 -80.09(19) .
C19 C14 C15 C16 -0.6(3) .
C6 C14 C15 C16 175.13(16) .
C14 C15 C16 C17 -0.5(3) .
C15 C16 C17 C18 1.1(3) .
C15 C16 C17 C20 -178.32(19) .
C16 C17 C18 C19 -0.6(3) .
C20 C17 C18 C19 178.8(2) .
C17 C18 C19 C14 -0.5(3) .
C15 C14 C19 C18 1.1(3) .
C6 C14 C19 C18 -174.78(17) .
C24 Ti1 C21 C25 37.97(10) .
Cl2 Ti1 C21 C25 -164.45(9) .
C4 Ti1 C21 C25 -29.29(11) .
Cl1 Ti1 C21 C25 103.86(9) .
C3 Ti1 C21 C25 -61.15(10) .
C5 Ti1 C21 C25 -28.18(14) .
C23 Ti1 C21 C25 78.95(11) .
C2 Ti1 C21 C25 -90.44(10) .
C22 Ti1 C21 C25 114.94(13) .
C1 Ti1 C21 C25 -88.36(12) .
C24 Ti1 C21 C22 -76.97(10) .
Cl2 Ti1 C21 C22 80.61(9) .
C4 Ti1 C21 C22 -144.23(10) .
Cl1 Ti1 C21 C22 -11.08(11) .
C3 Ti1 C21 C22 -176.09(10) .
C25 Ti1 C21 C22 -114.94(13) .
C5 Ti1 C21 C22 -143.12(10) .
C23 Ti1 C21 C22 -36.00(10) .
C2 Ti1 C21 C22 154.62(9) .
C1 Ti1 C21 C22 156.70(10) .
C24 Ti1 C21 C26 162.02(16) .
Cl2 Ti1 C21 C26 -40.40(12) .
C4 Ti1 C21 C26 94.76(13) .
Cl1 Ti1 C21 C26 -132.09(11) .
C3 Ti1 C21 C26 62.90(13) .
C25 Ti1 C21 C26 124.05(17) .
C5 Ti1 C21 C26 95.87(15) .
C23 Ti1 C21 C26 -157.00(15) .
C2 Ti1 C21 C26 33.61(14) .
C22 Ti1 C21 C26 -121.01(17) .
C1 Ti1 C21 C26 35.69(18) .
C25 C21 C22 C23 0.35(18) .
C26 C21 C22 C23 -173.96(15) .
Ti1 C21 C22 C23 63.99(12) .
C25 C21 C22 Ti1 -63.64(11) .
C26 C21 C22 Ti1 122.05(15) .
C24 Ti1 C22 C23 -37.04(12) .
Cl2 Ti1 C22 C23 148.58(11) .
C4 Ti1 C22 C23 -66.42(14) .
Cl1 Ti1 C22 C23 54.33(11) .
C3 Ti1 C22 C23 -112.26(12) .
C25 Ti1 C22 C23 -79.47(12) .
C5 Ti1 C22 C23 -18.6(2) .
C21 Ti1 C22 C23 -117.16(15) .
C2 Ti1 C22 C23 -156.49(11) .
C1 Ti1 C22 C23 144.3(2) .
C24 Ti1 C22 C21 80.12(11) .
Cl2 Ti1 C22 C21 -94.26(9) .
C4 Ti1 C22 C21 50.74(12) .
Cl1 Ti1 C22 C21 171.48(8) .
C3 Ti1 C22 C21 4.90(12) .
C25 Ti1 C22 C21 37.69(9) .
C5 Ti1 C22 C21 98.59(17) .
C23 Ti1 C22 C21 117.16(15) .
C2 Ti1 C22 C21 -39.34(14) .
C1 Ti1 C22 C21 -98.5(3) .
C21 C22 C23 C24 -1.8(2) .
Ti1 C22 C23 C24 61.96(12) .
C21 C22 C23 Ti1 -63.72(12) .
C24 Ti1 C23 C22 116.56(16) .
Cl2 Ti1 C23 C22 -32.65(12) .
C4 Ti1 C23 C22 133.71(11) .
Cl1 Ti1 C23 C22 -124.02(11) .
C3 Ti1 C23 C22 96.18(12) .
C25 Ti1 C23 C22 77.78(11) .
C5 Ti1 C23 C22 171.80(10) .
C21 Ti1 C23 C22 36.64(10) .
C2 Ti1 C23 C22 78.7(2) .
C1 Ti1 C23 C22 -161.12(13) .
Cl2 Ti1 C23 C24 -149.21(9) .
C4 Ti1 C23 C24 17.15(13) .
Cl1 Ti1 C23 C24 119.41(10) .
C3 Ti1 C23 C24 -20.38(14) .
C25 Ti1 C23 C24 -38.79(10) .
C5 Ti1 C23 C24 55.24(13) .
C21 Ti1 C23 C24 -79.92(11) .
C2 Ti1 C23 C24 -37.9(3) .
C22 Ti1 C23 C24 -116.56(16) .
C1 Ti1 C23 C24 82.32(18) .
C22 C23 C24 C25 2.5(2) .
Ti1 C23 C24 C25 66.93(12) .
C22 C23 C24 Ti1 -64.46(12) .
Cl2 Ti1 C24 C23 44.21(13) .
C4 Ti1 C24 C23 -164.40(11) .
Cl1 Ti1 C24 C23 -58.35(10) .
C3 Ti1 C24 C23 164.79(10) .
C25 Ti1 C24 C23 114.08(14) .
C5 Ti1 C24 C23 -136.96(10) .
C21 Ti1 C24 C23 77.13(11) .
C2 Ti1 C24 C23 167.56(10) .
C22 Ti1 C24 C23 36.27(10) .
C1 Ti1 C24 C23 -144.19(10) .
Cl2 Ti1 C24 C25 -69.87(12) .
C4 Ti1 C24 C25 81.52(10) .
Cl1 Ti1 C24 C25 -172.43(9) .
C3 Ti1 C24 C25 50.72(11) .
C5 Ti1 C24 C25 108.96(10) .
C21 Ti1 C24 C25 -36.94(9) .
C23 Ti1 C24 C25 -114.08(14) .
C2 Ti1 C24 C25 53.49(13) .
C22 Ti1 C24 C25 -77.81(10) .
C1 Ti1 C24 C25 101.74(11) .
C22 C21 C25 C24 1.18(18) .
C26 C21 C25 C24 175.20(15) .
Ti1 C21 C25 C24 -64.19(12) .
C22 C21 C25 Ti1 65.36(11) .
C26 C21 C25 Ti1 -120.61(16) .
C23 C24 C25 C21 -2.27(19) .
Ti1 C24 C25 C21 66.36(11) .
C23 C24 C25 Ti1 -68.63(12) .
C24 Ti1 C25 C21 -115.57(14) .
Cl2 Ti1 C25 C21 17.34(10) .
C4 Ti1 C25 C21 151.90(10) .
Cl1 Ti1 C25 C21 -105.78(9) .
C3 Ti1 C25 C21 116.09(10) .
C5 Ti1 C25 C21 162.36(9) .
C23 Ti1 C25 C21 -77.85(10) .
C2 Ti1 C25 C21 102.40(10) .
C22 Ti1 C25 C21 -37.55(9) .
C1 Ti1 C25 C21 130.24(9) .
Cl2 Ti1 C25 C24 132.91(9) .
C4 Ti1 C25 C24 -92.53(11) .
Cl1 Ti1 C25 C24 9.79(12) .
C3 Ti1 C25 C24 -128.34(11) .
C5 Ti1 C25 C24 -82.08(11) .
C21 Ti1 C25 C24 115.57(14) .
C23 Ti1 C25 C24 37.71(10) .
C2 Ti1 C25 C24 -142.04(10) .
C22 Ti1 C25 C24 78.02(11) .
C1 Ti1 C25 C24 -114.19(11) .
C25 C21 C26 C34 30.9(2) .
C22 C21 C26 C34 -156.09(15) .
Ti1 C21 C26 C34 -62.19(17) .
C25 C21 C26 C27 -93.82(18) .
C22 C21 C26 C27 79.23(19) .
Ti1 C21 C26 C27 173.13(10) .
C21 C26 C27 C28 17.0(2) .
C34 C26 C27 C28 -109.36(17) .
C21 C26 C27 C32 -167.62(15) .
C34 C26 C27 C32 66.05(18) .
C32 C27 C28 C29 -2.8(2) .
C26 C27 C28 C29 172.69(15) .
C27 C28 C29 C30 -0.7(3) .
C28 C29 C30 C31 4.1(2) .
C28 C29 C30 C33 -174.18(16) .
C29 C30 C31 C32 -3.9(2) .
C33 C30 C31 C32 174.33(16) .
C30 C31 C32 C27 0.4(3) .
C28 C27 C32 C31 3.0(2) .
C26 C27 C32 C31 -172.72(15) .
C21 C26 C34 C35 -76.74(19) .
C27 C26 C34 C35 48.48(18) .
C21 C26 C34 C39 102.25(17) .
C27 C26 C34 C39 -132.53(15) .
C39 C34 C35 C36 -0.6(2) .
C26 C34 C35 C36 178.46(15) .
C34 C35 C36 C37 0.3(3) .
C35 C36 C37 C38 0.4(3) .
C35 C36 C37 C40 179.10(19) .
C36 C37 C38 C39 -0.8(3) .
C40 C37 C38 C39 -179.47(18) .
C37 C38 C39 C34 0.5(3) .
C35 C34 C39 C38 0.2(2) .
C26 C34 C39 C38 -178.83(14) .
C41 C41 C42 C43 -176.1(3) 2_766
